data_7130580
loop_
_publ_author_name
'Volk, Julia'
'Heinz, Myron'
'Leibold, Michael'
'Bruhn, Clemens'
'Bens, Tobias'
'Sarkar, Biprajit'
'Holthausen, Max C.'
'Siemeling, Ulrich'

_publ_section_title
;
 A crystalline cyclic (alkyl)(amino)carbene with a
 1,1&#x2018;-ferrocenylene backbone
;
_journal_name_full 'Chemical Communications'
_journal_paper_doi 10.1039/D2CC03871D
_journal_year 2022
_chemical_formula_moiety 'C35 H28 Fe N O2 Rh'
_chemical_formula_sum 'C35 H28 Fe N O2 Rh'
_chemical_formula_weight 653.34
_space_group_crystal_system triclinic
_space_group_IT_number 2
_space_group_name_Hall '-P 1'
_space_group_name_H-M_alt 'P -1'
_atom_sites_solution_hydrogens geom
_atom_sites_solution_primary dual
_audit_creation_date 2022-04-27
_audit_creation_method
;
Olex2 1.5
(compiled 2022.04.07 svn.rca3783a0 for OlexSys, GUI svn.r6498)
;
_audit_update_record
;
2022-07-01 deposited with the CCDC.	2022-08-19 downloaded from the CCDC.
;
_cell_angle_alpha 108.724(5)
_cell_angle_beta 89.850(5)
_cell_angle_gamma 102.090(5)
_cell_formula_units_Z 4
_cell_length_a 9.7854(6)
_cell_length_b 16.1188(10)
_cell_length_c 18.4923(12)
_cell_measurement_reflns_used 20929
_cell_measurement_temperature 100(2)
_cell_measurement_theta_max 31.28
_cell_measurement_theta_min 2.28
_cell_volume 2694.5(3)
_computing_cell_refinement 'X-Area Recipe 1.36.0.0 (STOE, 2020)'
_computing_data_collection 'X-Area Pilatus3_SV 1.31.170.0 (STOE, 2020)'
_computing_data_reduction
;
X-Area Integrate 1.78.3.0 (STOE, 2020)
X-Area LANA 1.83.8.0 (STOE, 2020)
;
_computing_molecular_graphics 'Olex2 1.5 (Dolomanov et al., 2009)'
_computing_publication_material 'Olex2 (Dolomanov et al., 2009)'
_computing_structure_refinement 'SHELXL 2014/7 (Sheldrick, 2015)'
_computing_structure_solution 'ShelXT (Sheldrick, 2015)'
_diffrn_ambient_temperature 100(2)
_diffrn_detector Pilatus200K
_diffrn_detector_area_resol_mean 5.81
_diffrn_detector_type 'DECTRIS PILATUS 200K'
_diffrn_measured_fraction_theta_full 0.978
_diffrn_measured_fraction_theta_max 0.980
_diffrn_measurement_details
;
 625 frames, detector distance = 60 mm
;
_diffrn_measurement_device 'Eulerian 4-circle diffractometer'
_diffrn_measurement_device_type 'STOE STADIVARI'
_diffrn_measurement_method 'rotation method, \w scans'
_diffrn_radiation_collimation '1.2 0.6 mm diameter'
_diffrn_radiation_monochromator 'Graded multilayer mirror'
_diffrn_radiation_polarisn_norm 0
_diffrn_radiation_probe x-ray
_diffrn_radiation_type 'Mo K\a'
_diffrn_radiation_wavelength 0.71073
_diffrn_reflns_av_R_equivalents 0.0692
_diffrn_reflns_av_unetI/netI 0.1015
_diffrn_reflns_Laue_measured_fraction_full 0.978
_diffrn_reflns_Laue_measured_fraction_max 0.980
_diffrn_reflns_limit_h_max 12
_diffrn_reflns_limit_h_min -12
_diffrn_reflns_limit_k_max 16
_diffrn_reflns_limit_k_min -20
_diffrn_reflns_limit_l_max 23
_diffrn_reflns_limit_l_min -23
_diffrn_reflns_number 22007
_diffrn_reflns_point_group_measured_fraction_full 0.978
_diffrn_reflns_point_group_measured_fraction_max 0.980
_diffrn_reflns_theta_full 25.242
_diffrn_reflns_theta_max 27.000
_diffrn_reflns_theta_min 2.284
_diffrn_source 'Mo Genix'
_diffrn_source_current 1.000
_diffrn_source_power 0.050
_diffrn_source_voltage 50
_exptl_absorpt_coefficient_mu 1.185
_exptl_absorpt_correction_T_max 0.8519
_exptl_absorpt_correction_T_min 0.4748
_exptl_absorpt_correction_type multi-scan
_exptl_absorpt_process_details
;
STOE X-Red32, absorption correction by Gaussian integration, analogous to
P. Coppens, "The Evaluation of Absorption and Extinction in Single-Crystal
Structure Analysis", published in: F. R. Ahmed (Editor), "Crystallographic
Computing", Munksgaard, Copenhagen (1970), 255 - 270. Afterwards scaling of
reflection intensities was performed within STOE LANA. J. Koziskova, F. Hahn,
J. Richter, J. Kozisek, Acta Chimica Slovaca, vol. 9, no. 2, 2016, pp. 136-140.
;
_exptl_crystal_colour orange
_exptl_crystal_colour_primary orange
_exptl_crystal_density_diffrn 1.611
_exptl_crystal_density_method 'not measured'
_exptl_crystal_description plate
_exptl_crystal_F_000 1328
_exptl_crystal_size_max 0.298
_exptl_crystal_size_mid 0.211
_exptl_crystal_size_min 0.114
_refine_diff_density_max 1.671
_refine_diff_density_min -1.450
_refine_diff_density_rms 0.173
_refine_ls_extinction_method none
_refine_ls_goodness_of_fit_ref 1.038
_refine_ls_hydrogen_treatment constr
_refine_ls_matrix_type full
_refine_ls_number_parameters 715
_refine_ls_number_reflns 11551
_refine_ls_number_restraints 0
_refine_ls_restrained_S_all 1.038
_refine_ls_R_factor_all 0.1227
_refine_ls_R_factor_gt 0.0740
_refine_ls_shift/su_max 0.000
_refine_ls_shift/su_mean 0.000
_refine_ls_structure_factor_coef Fsqd
_refine_ls_weighting_details 'w=1/[\s^2^(Fo^2^)+(0.1064P)^2^+11.1838P] where P=(Fo^2^+2Fc^2^)/3'
_refine_ls_weighting_scheme calc
_refine_ls_wR_factor_gt 0.1855
_refine_ls_wR_factor_ref 0.2167
_reflns_Friedel_coverage 0.000
_reflns_number_gt 7351
_reflns_number_total 11551
_reflns_threshold_expression 'I > 2\s(I)'
_cod_data_source_file d2cc03871d2.cif
_cod_data_source_block sv1106
_cod_database_code 7130580
_shelx_shelxl_version_number 2014/7
_shelx_space_group_comment
;
The symmetry employed for this shelxl refinement is uniquely defined
by the following loop, which should always be used as a source of
symmetry information in preference to the above space-group names.
They are only intended as comments.
;
_shelx_estimated_absorpt_t_max 0.877
_shelx_estimated_absorpt_t_min 0.719
_olex2_refinement_description
;
1. Fixed Uiso
 At 1.2 times of:
  All C(H) groups
 At 1.5 times of:
  All C(H,H,H) groups
2. Uiso/Uaniso restraints and constraints
Uanis(C47) = Uanis(C43) = Uanis(C44)
3.a Aromatic/amide H refined with riding coordinates:
 C4(H4), C5(H5), C6(H6), C7(H7), C9(H9), C10(H10), C11(H11), C12(H12),
 C15(H15), C16(H16), C17(H17), C18(H18), C20(H20), C21(H21), C22(H22), C23(H23),
  C24(H24), C27(H27), C29(H29), C39(H39), C40(H40), C41(H41), C42(H42),
 C44(H44), C45(H45), C46(H46), C47(H47), C50(H50), C51(H51), C52(H52), C53(H53),
  C55(H55), C56(H56), C57(H57), C58(H58), C59(H59), C62(H62), C64(H64)
3.b Idealised Me refined as rotating group:
 C31(H31A,H31B,H31C), C32(H32A,H32B,H32C), C33(H33A,H33B,H33C), C66(H66A,H66B,
 H66C), C67(H67A,H67B,H67C), C68(H68A,H68B,H68C)
;
_olex2_submission_special_instructions 'No special instructions were received'

loop_
_space_group_symop_operation_xyz
'x, y, z'
'-x, -y, -z'

loop_
_atom_site_label
_atom_site_type_symbol
_atom_site_fract_x
_atom_site_fract_y
_atom_site_fract_z
_atom_site_U_iso_or_equiv
_atom_site_adp_type
_atom_site_occupancy
_atom_site_site_symmetry_order
_atom_site_calc_flag
_atom_site_refinement_flags_posn
_atom_site_refinement_flags_adp
_atom_site_refinement_flags_occupancy
_atom_site_disorder_assembly
_atom_site_disorder_group
Rh1 Rh 0.07758(6) 0.75558(4) 0.41411(3) 0.02198(17) Uani 1 1 d . . . . .
Fe1 Fe -0.19520(12) 0.67905(7) 0.65296(6) 0.0235(3) Uani 1 1 d . . . . .
O1 O 0.2392(7) 0.7401(4) 0.2716(4) 0.0383(15) Uani 1 1 d . . . . .
O2 O 0.1370(6) 0.9596(4) 0.4651(4) 0.0343(14) Uani 1 1 d . . . . .
N1 N 0.0189(6) 0.7806(4) 0.5785(3) 0.0189(13) Uani 1 1 d . . . . .
C1 C -0.0273(8) 0.7399(4) 0.5070(4) 0.0186(15) Uani 1 1 d . . . . .
C2 C -0.1701(7) 0.6692(5) 0.4840(4) 0.0192(15) Uani 1 1 d . . . . .
C3 C -0.2347(8) 0.6243(5) 0.5400(4) 0.0198(15) Uani 1 1 d . . . . .
C4 C -0.1739(9) 0.5663(5) 0.5692(4) 0.0280(18) Uani 1 1 d . . . . .
H4 H -0.0896 0.5471 0.5546 0.034 Uiso 1 1 calc R . . . .
C5 C -0.2635(9) 0.5428(5) 0.6244(5) 0.0302(19) Uani 1 1 d . . . . .
H5 H -0.2478 0.5061 0.6533 0.036 Uiso 1 1 calc R . . . .
C6 C -0.3816(9) 0.5845(6) 0.6285(5) 0.0309(19) Uani 1 1 d . . . . .
H6 H -0.4575 0.5802 0.6602 0.037 Uiso 1 1 calc R . . . .
C7 C -0.3623(8) 0.6334(5) 0.5759(4) 0.0253(17) Uani 1 1 d . . . . .
H7 H -0.4250 0.6670 0.5662 0.030 Uiso 1 1 calc R . . . .
C8 C -0.0443(8) 0.7767(5) 0.6478(4) 0.0228(16) Uani 1 1 d . . . . .
C9 C -0.1607(8) 0.8135(5) 0.6779(4) 0.0252(17) Uani 1 1 d . . . . .
H9 H -0.2101 0.8460 0.6567 0.030 Uiso 1 1 calc R . . . .
C10 C -0.1886(10) 0.7919(5) 0.7465(5) 0.032(2) Uani 1 1 d . . . . .
H10 H -0.2629 0.8061 0.7780 0.038 Uiso 1 1 calc R . . . .
C11 C -0.0897(9) 0.7466(5) 0.7597(4) 0.0303(19) Uani 1 1 d . . . . .
H11 H -0.0851 0.7258 0.8020 0.036 Uiso 1 1 calc R . . . .
C12 C 0.0038(8) 0.7366(5) 0.6995(4) 0.0272(18) Uani 1 1 d . . . . .
H12 H 0.0817 0.7090 0.6945 0.033 Uiso 1 1 calc R . . . .
C13 C -0.1344(8) 0.5968(5) 0.4129(4) 0.0220(16) Uani 1 1 d . . . . .
C14 C -0.0169(9) 0.6220(5) 0.3740(5) 0.0285(18) Uani 1 1 d . . . . .
C15 C 0.0096(9) 0.5555(5) 0.3086(4) 0.0282(18) Uani 1 1 d . . . . .
H15 H 0.0868 0.5707 0.2805 0.034 Uiso 1 1 calc R . . . .
C16 C -0.0711(10) 0.4685(5) 0.2827(5) 0.0315(19) Uani 1 1 d . . . . .
H16 H -0.0475 0.4249 0.2390 0.038 Uiso 1 1 calc R . . . .
C17 C -0.1871(9) 0.4464(5) 0.3219(5) 0.0309(19) Uani 1 1 d . . . . .
H17 H -0.2454 0.3877 0.3036 0.037 Uiso 1 1 calc R . . . .
C18 C -0.2184(9) 0.5092(5) 0.3873(4) 0.0242(17) Uani 1 1 d . . . . .
H18 H -0.2962 0.4931 0.4147 0.029 Uiso 1 1 calc R . . . .
C19 C -0.2779(8) 0.7148(5) 0.4582(4) 0.0209(16) Uani 1 1 d . . . . .
C20 C -0.2535(9) 0.8078(5) 0.4739(4) 0.0267(18) Uani 1 1 d . . . . .
H20 H -0.1681 0.8449 0.5005 0.032 Uiso 1 1 calc R . . . .
C21 C -0.3520(8) 0.8468(5) 0.4511(4) 0.0238(16) Uani 1 1 d . . . . .
H21 H -0.3332 0.9101 0.4622 0.029 Uiso 1 1 calc R . . . .
C22 C -0.4776(9) 0.7942(5) 0.4123(5) 0.0309(19) Uani 1 1 d . . . . .
H22 H -0.5449 0.8204 0.3960 0.037 Uiso 1 1 calc R . . . .
C23 C -0.5025(9) 0.7016(5) 0.3979(5) 0.0259(17) Uani 1 1 d . . . . .
H23 H -0.5890 0.6647 0.3725 0.031 Uiso 1 1 calc R . . . .
C24 C -0.4060(8) 0.6634(5) 0.4193(4) 0.0245(17) Uani 1 1 d . . . . .
H24 H -0.4255 0.6001 0.4077 0.029 Uiso 1 1 calc R . . . .
C25 C 0.1626(8) 0.8359(5) 0.5957(4) 0.0219(16) Uani 1 1 d . . . . .
C26 C 0.1829(9) 0.9295(5) 0.6267(4) 0.0256(17) Uani 1 1 d . . . . .
C27 C 0.3191(9) 0.9791(5) 0.6423(4) 0.0273(18) Uani 1 1 d . . . . .
H27 H 0.3345 1.0426 0.6631 0.033 Uiso 1 1 calc R . . . .
C28 C 0.4358(8) 0.9396(6) 0.6288(5) 0.0275(18) Uani 1 1 d . . . . .
C29 C 0.4101(8) 0.8461(5) 0.5993(5) 0.0268(17) Uani 1 1 d . . . . .
H29 H 0.4877 0.8180 0.5907 0.032 Uiso 1 1 calc R . . . .
C30 C 0.2756(8) 0.7923(5) 0.5820(4) 0.0229(16) Uani 1 1 d . . . . .
C31 C 0.0612(9) 0.9750(5) 0.6427(5) 0.0272(18) Uani 1 1 d . . . . .
H31A H -0.0150 0.9423 0.6030 0.041 Uiso 1 1 calc GR . . . .
H31B H 0.0911 1.0369 0.6426 0.041 Uiso 1 1 calc GR . . . .
H31C H 0.0282 0.9753 0.6928 0.041 Uiso 1 1 calc GR . . . .
C32 C 0.5826(9) 0.9968(6) 0.6419(5) 0.042(2) Uani 1 1 d . . . . .
H32A H 0.6065 1.0150 0.5968 0.062 Uiso 1 1 calc GR . . . .
H32B H 0.6486 0.9622 0.6504 0.062 Uiso 1 1 calc GR . . . .
H32C H 0.5880 1.0504 0.6869 0.062 Uiso 1 1 calc GR . . . .
C33 C 0.2542(9) 0.6910(5) 0.5496(5) 0.0285(18) Uani 1 1 d . . . . .
H33A H 0.1731 0.6631 0.5714 0.043 Uiso 1 1 calc GR . . . .
H33B H 0.3379 0.6730 0.5626 0.043 Uiso 1 1 calc GR . . . .
H33C H 0.2376 0.6716 0.4938 0.043 Uiso 1 1 calc GR . . . .
C34 C 0.1761(9) 0.7465(5) 0.3252(5) 0.0280(18) Uani 1 1 d . . . . .
C35 C 0.1250(8) 0.8842(6) 0.4491(5) 0.0284(18) Uani 1 1 d . . . . .
Rh2 Rh 0.58488(7) 0.76640(4) -0.07768(3) 0.02405(17) Uani 1 1 d . . . . .
Fe2 Fe 0.81942(13) 0.68013(8) 0.15160(6) 0.0258(3) Uani 1 1 d . . . . .
O3 O 0.4279(7) 0.7605(4) -0.2197(4) 0.0431(16) Uani 1 1 d . . . . .
O4 O 0.6371(7) 0.9700(4) -0.0154(4) 0.0404(15) Uani 1 1 d . . . . .
N2 N 0.6632(6) 0.7830(4) 0.0850(3) 0.0206(13) Uani 1 1 d . . . . .
C36 C 0.6824(8) 0.7461(5) 0.0113(5) 0.0233(16) Uani 1 1 d . . . . .
C37 C 0.7786(8) 0.6773(5) -0.0149(4) 0.0228(16) Uani 1 1 d . . . . .
C38 C 0.8149(8) 0.6285(5) 0.0389(4) 0.0239(16) Uani 1 1 d . . . . .
C39 C 0.9506(9) 0.6335(5) 0.0703(4) 0.0292(18) Uani 1 1 d . . . . .
H39 H 1.0369 0.6651 0.0591 0.035 Uiso 1 1 calc R . . . .
C40 C 0.9335(9) 0.5831(5) 0.1208(5) 0.0299(18) Uani 1 1 d . . . . .
H40 H 1.0074 0.5778 0.1511 0.036 Uiso 1 1 calc R . . . .
C41 C 0.7922(9) 0.5421(5) 0.1199(5) 0.0308(19) Uani 1 1 d . . . . .
H41 H 0.7537 0.5034 0.1478 0.037 Uiso 1 1 calc R . . . .
C42 C 0.7164(9) 0.5701(5) 0.0682(4) 0.0273(18) Uani 1 1 d . . . . .
H42 H 0.6182 0.5527 0.0557 0.033 Uiso 1 1 calc R . . . .
C43 C 0.7321(9) 0.7787(5) 0.1523(5) 0.0288(11) Uani 1 1 d . . . . .
C44 C 0.8758(9) 0.8149(5) 0.1767(5) 0.0288(11) Uani 1 1 d . . . . .
H44 H 0.9433 0.8475 0.1531 0.035 Uiso 1 1 calc R . . . .
C45 C 0.8986(10) 0.7924(6) 0.2439(5) 0.038(2) Uani 1 1 d . . . . .
H45 H 0.9860 0.8060 0.2721 0.046 Uiso 1 1 calc R . . . .
C46 C 0.7681(11) 0.7462(6) 0.2616(5) 0.038(2) Uani 1 1 d . . . . .
H46 H 0.7532 0.7245 0.3037 0.045 Uiso 1 1 calc R . . . .
C47 C 0.6650(9) 0.7387(5) 0.2046(4) 0.0288(11) Uani 1 1 d . . . . .
H47 H 0.5682 0.7117 0.2021 0.035 Uiso 1 1 calc R . . . .
C48 C 0.6950(8) 0.6078(5) -0.0873(4) 0.0252(17) Uani 1 1 d . . . . .
C49 C 0.5915(8) 0.6340(5) -0.1223(4) 0.0237(16) Uani 1 1 d . . . . .
C50 C 0.5144(8) 0.5675(5) -0.1874(5) 0.0271(18) Uani 1 1 d . . . . .
H50 H 0.4445 0.5829 -0.2130 0.032 Uiso 1 1 calc R . . . .
C51 C 0.5360(9) 0.4815(5) -0.2153(5) 0.0308(19) Uani 1 1 d . . . . .
H51 H 0.4789 0.4383 -0.2578 0.037 Uiso 1 1 calc R . . . .
C52 C 0.6416(9) 0.4582(5) -0.1813(5) 0.032(2) Uani 1 1 d . . . . .
H52 H 0.6615 0.4004 -0.2027 0.039 Uiso 1 1 calc R . . . .
C53 C 0.7185(9) 0.5199(5) -0.1154(5) 0.0288(18) Uani 1 1 d . . . . .
H53 H 0.7862 0.5028 -0.0897 0.035 Uiso 1 1 calc R . . . .
C54 C 0.9174(8) 0.7271(5) -0.0373(4) 0.0255(17) Uani 1 1 d . . . . .
C55 C 0.9519(9) 0.8202(6) -0.0190(5) 0.0321(19) Uani 1 1 d . . . . .
H55 H 0.8872 0.8545 0.0061 0.038 Uiso 1 1 calc R . . . .
C56 C 1.0792(9) 0.8639(5) -0.0367(5) 0.032(2) Uani 1 1 d . . . . .
H56 H 1.1005 0.9273 -0.0243 0.039 Uiso 1 1 calc R . . . .
C57 C 1.1750(9) 0.8143(6) -0.0727(5) 0.0300(19) Uani 1 1 d . . . . .
H57 H 1.2633 0.8438 -0.0835 0.036 Uiso 1 1 calc R . . . .
C58 C 1.1417(8) 0.7226(6) -0.0924(4) 0.0278(18) Uani 1 1 d . . . . .
H58 H 1.2066 0.6887 -0.1178 0.033 Uiso 1 1 calc R . . . .
C59 C 1.0137(9) 0.6786(5) -0.0757(4) 0.0264(17) Uani 1 1 d . . . . .
H59 H 0.9915 0.6149 -0.0906 0.032 Uiso 1 1 calc R . . . .
C60 C 0.5521(8) 0.8345(5) 0.1047(4) 0.0242(17) Uani 1 1 d . . . . .
C61 C 0.4149(9) 0.7867(5) 0.0930(4) 0.0240(17) Uani 1 1 d . . . . .
C62 C 0.3113(9) 0.8359(5) 0.1157(5) 0.0301(19) Uani 1 1 d . . . . .
H62 H 0.2158 0.8049 0.1071 0.036 Uiso 1 1 calc R . . . .
C63 C 0.3434(9) 0.9291(5) 0.1507(5) 0.0324(19) Uani 1 1 d . . . . .
C64 C 0.4836(9) 0.9722(5) 0.1616(5) 0.0300(19) Uani 1 1 d . . . . .
H64 H 0.5073 1.0357 0.1841 0.036 Uiso 1 1 calc R . . . .
C65 C 0.5919(9) 0.9264(5) 0.1409(4) 0.0281(18) Uani 1 1 d . . . . .
C66 C 0.3724(8) 0.6865(5) 0.0555(5) 0.0293(19) Uani 1 1 d . . . . .
H66A H 0.2756 0.6651 0.0662 0.044 Uiso 1 1 calc GR . . . .
H66B H 0.4346 0.6577 0.0760 0.044 Uiso 1 1 calc GR . . . .
H66C H 0.3793 0.6714 0.0001 0.044 Uiso 1 1 calc GR . . . .
C67 C 0.2290(11) 0.9798(7) 0.1731(6) 0.054(3) Uani 1 1 d . . . . .
H67A H 0.1717 0.9727 0.1272 0.081 Uiso 1 1 calc GR . . . .
H67B H 0.2705 1.0436 0.1986 0.081 Uiso 1 1 calc GR . . . .
H67C H 0.1700 0.9562 0.2081 0.081 Uiso 1 1 calc GR . . . .
C68 C 0.7418(9) 0.9795(5) 0.1554(5) 0.0306(19) Uani 1 1 d . . . . .
H68A H 0.7884 0.9672 0.1965 0.046 Uiso 1 1 calc GR . . . .
H68B H 0.7430 1.0437 0.1705 0.046 Uiso 1 1 calc GR . . . .
H68C H 0.7912 0.9619 0.1086 0.046 Uiso 1 1 calc GR . . . .
C69 C 0.4877(8) 0.7632(5) -0.1663(5) 0.0266(17) Uani 1 1 d . . . . .
C70 C 0.6110(9) 0.8948(5) -0.0348(4) 0.0274(18) Uani 1 1 d . . . . .

loop_
_atom_site_aniso_label
_atom_site_aniso_U_11
_atom_site_aniso_U_22
_atom_site_aniso_U_33
_atom_site_aniso_U_23
_atom_site_aniso_U_13
_atom_site_aniso_U_12
Rh1 0.0247(3) 0.0196(3) 0.0171(3) 0.0011(2) 0.0058(2) 0.0028(2)
Fe1 0.0248(6) 0.0208(5) 0.0210(6) 0.0028(4) 0.0061(4) 0.0028(4)
O1 0.040(4) 0.044(4) 0.030(3) 0.010(3) 0.011(3) 0.010(3)
O2 0.042(4) 0.021(3) 0.036(3) 0.007(3) 0.004(3) 0.003(3)
N1 0.016(3) 0.016(3) 0.022(3) 0.004(2) 0.005(2) 0.001(2)
C1 0.026(4) 0.009(3) 0.017(3) -0.001(3) 0.010(3) 0.005(3)
C2 0.019(4) 0.014(3) 0.019(4) -0.003(3) 0.002(3) 0.004(3)
C3 0.022(4) 0.017(3) 0.016(3) 0.002(3) 0.004(3) 0.001(3)
C4 0.033(5) 0.023(4) 0.018(4) -0.005(3) 0.001(3) 0.002(3)
C5 0.031(5) 0.023(4) 0.034(5) 0.010(4) -0.002(4) -0.001(3)
C6 0.029(4) 0.034(5) 0.024(4) 0.008(4) 0.003(3) -0.002(4)
C7 0.019(4) 0.033(4) 0.021(4) 0.008(3) -0.001(3) 0.003(3)
C8 0.028(4) 0.016(3) 0.015(4) -0.004(3) 0.006(3) 0.001(3)
C9 0.024(4) 0.024(4) 0.026(4) 0.002(3) 0.009(3) 0.010(3)
C10 0.043(5) 0.022(4) 0.026(4) 0.000(3) 0.018(4) 0.007(4)
C11 0.043(5) 0.026(4) 0.014(4) 0.001(3) -0.001(3) 0.000(4)
C12 0.026(4) 0.028(4) 0.020(4) 0.000(3) -0.006(3) 0.001(3)
C13 0.027(4) 0.018(4) 0.017(4) 0.001(3) -0.001(3) 0.005(3)
C14 0.030(4) 0.025(4) 0.026(4) 0.000(3) 0.004(3) 0.009(3)
C15 0.039(5) 0.023(4) 0.019(4) 0.000(3) 0.002(3) 0.010(3)
C16 0.050(6) 0.021(4) 0.020(4) -0.003(3) -0.001(4) 0.016(4)
C17 0.042(5) 0.014(4) 0.031(4) -0.002(3) -0.007(4) 0.008(3)
C18 0.033(4) 0.013(3) 0.021(4) -0.002(3) 0.001(3) 0.006(3)
C19 0.030(4) 0.013(3) 0.015(3) -0.001(3) 0.007(3) 0.002(3)
C20 0.037(5) 0.021(4) 0.014(4) -0.003(3) 0.012(3) 0.001(3)
C21 0.030(4) 0.020(4) 0.019(4) 0.004(3) 0.009(3) 0.004(3)
C22 0.038(5) 0.026(4) 0.027(4) 0.004(3) 0.002(4) 0.010(4)
C23 0.028(4) 0.016(4) 0.029(4) 0.000(3) 0.005(3) 0.004(3)
C24 0.030(4) 0.015(3) 0.024(4) 0.003(3) 0.006(3) 0.000(3)
C25 0.021(4) 0.016(3) 0.019(4) -0.003(3) 0.002(3) -0.001(3)
C26 0.033(4) 0.022(4) 0.019(4) 0.003(3) 0.007(3) 0.005(3)
C27 0.038(5) 0.020(4) 0.017(4) -0.001(3) 0.004(3) 0.002(3)
C28 0.023(4) 0.033(4) 0.022(4) 0.006(3) -0.001(3) 0.000(3)
C29 0.025(4) 0.031(4) 0.024(4) 0.008(3) 0.007(3) 0.005(3)
C30 0.024(4) 0.027(4) 0.015(4) 0.004(3) 0.003(3) 0.006(3)
C31 0.036(5) 0.015(4) 0.022(4) -0.004(3) 0.000(3) 0.004(3)
C32 0.024(5) 0.045(5) 0.036(5) 0.000(4) -0.006(4) -0.013(4)
C33 0.027(4) 0.021(4) 0.035(5) 0.006(3) 0.010(4) 0.006(3)
C34 0.030(4) 0.021(4) 0.028(4) 0.001(3) 0.008(3) 0.006(3)
C35 0.017(4) 0.037(5) 0.024(4) 0.007(4) 0.005(3) -0.003(3)
Rh2 0.0283(4) 0.0208(3) 0.0186(3) 0.0004(2) 0.0034(2) 0.0054(2)
Fe2 0.0326(7) 0.0230(6) 0.0192(6) 0.0016(5) 0.0045(5) 0.0089(5)
O3 0.055(4) 0.029(3) 0.037(4) 0.005(3) -0.010(3) 0.003(3)
O4 0.049(4) 0.031(3) 0.035(4) 0.005(3) -0.005(3) 0.003(3)
N2 0.022(3) 0.017(3) 0.019(3) 0.000(2) 0.003(2) 0.005(2)
C36 0.018(4) 0.017(3) 0.031(4) 0.004(3) -0.001(3) 0.003(3)
C37 0.024(4) 0.016(3) 0.021(4) -0.002(3) 0.006(3) 0.001(3)
C38 0.027(4) 0.021(4) 0.019(4) -0.001(3) 0.004(3) 0.006(3)
C39 0.041(5) 0.023(4) 0.022(4) 0.001(3) 0.009(4) 0.014(3)
C40 0.040(5) 0.030(4) 0.023(4) 0.006(3) 0.006(4) 0.020(4)
C41 0.042(5) 0.026(4) 0.026(4) 0.004(3) 0.012(4) 0.019(4)
C42 0.038(5) 0.020(4) 0.021(4) 0.003(3) 0.008(3) 0.006(3)
C43 0.040(3) 0.020(2) 0.021(2) -0.0037(18) 0.003(2) 0.012(2)
C44 0.040(3) 0.020(2) 0.021(2) -0.0037(18) 0.003(2) 0.012(2)
C45 0.048(6) 0.031(5) 0.027(5) -0.008(4) -0.007(4) 0.018(4)
C46 0.056(6) 0.033(5) 0.021(4) 0.000(4) 0.006(4) 0.018(4)
C47 0.040(3) 0.020(2) 0.021(2) -0.0037(18) 0.003(2) 0.012(2)
C48 0.030(4) 0.022(4) 0.015(4) -0.003(3) 0.009(3) 0.000(3)
C49 0.024(4) 0.025(4) 0.017(4) 0.001(3) 0.005(3) 0.003(3)
C50 0.024(4) 0.032(4) 0.022(4) 0.007(3) 0.002(3) 0.002(3)
C51 0.033(5) 0.024(4) 0.021(4) -0.007(3) -0.004(3) -0.001(3)
C52 0.032(5) 0.021(4) 0.031(5) -0.006(3) 0.011(4) 0.003(3)
C53 0.035(5) 0.023(4) 0.024(4) 0.002(3) 0.011(4) 0.007(3)
C54 0.028(4) 0.028(4) 0.018(4) 0.002(3) 0.006(3) 0.011(3)
C55 0.033(5) 0.029(4) 0.027(4) -0.002(3) 0.001(4) 0.009(4)
C56 0.039(5) 0.018(4) 0.033(5) 0.003(3) 0.004(4) 0.002(3)
C57 0.024(4) 0.033(4) 0.032(5) 0.009(4) 0.010(3) 0.008(3)
C58 0.023(4) 0.037(5) 0.020(4) 0.003(3) 0.007(3) 0.007(3)
C59 0.032(4) 0.020(4) 0.025(4) 0.004(3) 0.004(3) 0.006(3)
C60 0.025(4) 0.025(4) 0.016(4) -0.004(3) 0.007(3) 0.009(3)
C61 0.031(4) 0.024(4) 0.017(4) 0.006(3) 0.009(3) 0.006(3)
C62 0.026(4) 0.030(4) 0.032(5) 0.001(4) 0.007(3) 0.016(3)
C63 0.039(5) 0.025(4) 0.028(4) -0.002(3) 0.007(4) 0.012(4)
C64 0.044(5) 0.018(4) 0.025(4) 0.003(3) 0.008(4) 0.010(3)
C65 0.040(5) 0.022(4) 0.020(4) 0.002(3) 0.003(3) 0.008(3)
C66 0.025(4) 0.020(4) 0.035(5) -0.001(3) 0.004(3) 0.003(3)
C67 0.053(7) 0.049(6) 0.053(7) -0.004(5) 0.007(5) 0.030(5)
C68 0.034(5) 0.025(4) 0.028(4) 0.003(3) 0.004(4) 0.002(3)
C69 0.026(4) 0.026(4) 0.024(4) 0.006(3) 0.007(3) 0.003(3)
C70 0.036(5) 0.021(4) 0.020(4) 0.000(3) 0.006(3) 0.004(3)

loop_
_atom_type_symbol
_atom_type_description
_atom_type_scat_dispersion_real
_atom_type_scat_dispersion_imag
_atom_type_scat_source
C C 0.0033 0.0016 'International Tables Vol C Tables 4.2.6.8 and 6.1.1.4'
H H 0.0000 0.0000 'International Tables Vol C Tables 4.2.6.8 and 6.1.1.4'
Fe Fe 0.3463 0.8444 'International Tables Vol C Tables 4.2.6.8 and 6.1.1.4'
N N 0.0061 0.0033 'International Tables Vol C Tables 4.2.6.8 and 6.1.1.4'
O O 0.0106 0.0060 'International Tables Vol C Tables 4.2.6.8 and 6.1.1.4'
Rh Rh -1.1178 0.9187 'International Tables Vol C Tables 4.2.6.8 and 6.1.1.4'

loop_
_exptl_crystal_face_index_h
_exptl_crystal_face_index_k
_exptl_crystal_face_index_l
_exptl_crystal_face_perp_dist
0 0 -1 0.0340
0 0 1 0.0800
-3 5 -2 0.1210
-1 0 0 0.1450
-2 -6 3 0.1810
2 2 -1 0.1530
6 -5 2 0.1000

loop_
_geom_angle_atom_site_label_1
_geom_angle_atom_site_label_2
_geom_angle_atom_site_label_3
_geom_angle
_geom_angle_site_symmetry_1
_geom_angle_site_symmetry_3
_geom_angle_publ_flag
C14 Rh1 C1 78.6(3) . . ?
C34 Rh1 C1 168.8(3) . . ?
C34 Rh1 C14 91.8(3) . . ?
C34 Rh1 C35 93.2(3) . . ?
C35 Rh1 C1 97.4(3) . . ?
C35 Rh1 C14 167.3(3) . . ?
C3 Fe1 C4 42.1(3) . . ?
C3 Fe1 C5 70.2(3) . . ?
C3 Fe1 C6 70.1(3) . . ?
C3 Fe1 C7 41.6(3) . . ?
C3 Fe1 C9 107.2(3) . . ?
C3 Fe1 C10 145.4(3) . . ?
C3 Fe1 C11 161.6(3) . . ?
C3 Fe1 C12 120.9(3) . . ?
C4 Fe1 C5 41.2(3) . . ?
C4 Fe1 C6 69.7(3) . . ?
C4 Fe1 C10 170.9(4) . . ?
C4 Fe1 C11 131.6(4) . . ?
C4 Fe1 C12 103.4(3) . . ?
C5 Fe1 C6 41.1(3) . . ?
C5 Fe1 C10 138.2(3) . . ?
C5 Fe1 C11 117.0(3) . . ?
C6 Fe1 C11 127.0(3) . . ?
C7 Fe1 C4 69.6(3) . . ?
C7 Fe1 C5 69.0(3) . . ?
C7 Fe1 C6 40.9(3) . . ?
C7 Fe1 C10 119.4(4) . . ?
C7 Fe1 C11 155.6(3) . . ?
C7 Fe1 C12 160.0(3) . . ?
C8 Fe1 C3 95.0(3) . . ?
C8 Fe1 C4 107.6(3) . . ?
C8 Fe1 C5 145.8(3) . . ?
C8 Fe1 C6 161.0(3) . . ?
C8 Fe1 C7 120.2(3) . . ?
C8 Fe1 C9 42.1(3) . . ?
C8 Fe1 C10 69.6(3) . . ?
C8 Fe1 C11 69.5(3) . . ?
C8 Fe1 C12 42.4(3) . . ?
C9 Fe1 C4 141.7(3) . . ?
C9 Fe1 C5 170.7(3) . . ?
C9 Fe1 C6 129.6(3) . . ?
C9 Fe1 C7 102.9(3) . . ?
C9 Fe1 C10 41.1(3) . . ?
C9 Fe1 C11 68.4(3) . . ?
C9 Fe1 C12 70.3(3) . . ?
C10 Fe1 C6 115.9(3) . . ?
C10 Fe1 C11 39.4(4) . . ?
C12 Fe1 C5 118.8(3) . . ?
C12 Fe1 C6 156.0(3) . . ?
C12 Fe1 C10 68.4(3) . . ?
C12 Fe1 C11 40.7(3) . . ?
C1 N1 C8 130.7(6) . . ?
C1 N1 C25 118.7(6) . . ?
C8 N1 C25 110.5(6) . . ?
N1 C1 Rh1 125.3(5) . . ?
N1 C1 C2 121.6(6) . . ?
C2 C1 Rh1 113.0(5) . . ?
C3 C2 C1 120.0(6) . . ?
C3 C2 C13 108.8(6) . . ?
C3 C2 C19 109.3(6) . . ?
C13 C2 C1 102.1(5) . . ?
C13 C2 C19 108.8(6) . . ?
C19 C2 C1 107.4(6) . . ?
C2 C3 Fe1 123.1(5) . . ?
C4 C3 Fe1 70.1(4) . . ?
C4 C3 C2 125.4(7) . . ?
C7 C3 Fe1 70.3(4) . . ?
C7 C3 C2 127.2(7) . . ?
C7 C3 C4 107.3(7) . . ?
C3 C4 Fe1 67.8(4) . . ?
C5 C4 Fe1 70.3(5) . . ?
C5 C4 C3 107.8(7) . . ?
C4 C5 Fe1 68.5(4) . . ?
C4 C5 C6 108.4(8) . . ?
C6 C5 Fe1 70.0(5) . . ?
C5 C6 Fe1 68.9(5) . . ?
C7 C6 Fe1 68.0(4) . . ?
C7 C6 C5 106.8(7) . . ?
C3 C7 Fe1 68.2(4) . . ?
C3 C7 C6 109.7(7) . . ?
C6 C7 Fe1 71.1(5) . . ?
N1 C8 Fe1 123.8(5) . . ?
N1 C8 C12 124.9(7) . . ?
C9 C8 Fe1 71.7(4) . . ?
C9 C8 N1 126.1(7) . . ?
C9 C8 C12 109.0(7) . . ?
C12 C8 Fe1 72.0(4) . . ?
C8 C9 Fe1 66.2(4) . . ?
C8 C9 C10 106.5(7) . . ?
C10 C9 Fe1 70.9(4) . . ?
C9 C10 Fe1 68.0(4) . . ?
C11 C10 Fe1 71.0(4) . . ?
C11 C10 C9 109.3(7) . . ?
C10 C11 Fe1 69.6(5) . . ?
C10 C11 C12 109.1(8) . . ?
C12 C11 Fe1 68.0(4) . . ?
C8 C12 Fe1 65.6(4) . . ?
C11 C12 Fe1 71.3(5) . . ?
C11 C12 C8 106.1(7) . . ?
C14 C13 C2 117.9(6) . . ?
C18 C13 C2 120.8(7) . . ?
C18 C13 C14 121.3(7) . . ?
C13 C14 Rh1 114.8(5) . . ?
C15 C14 Rh1 128.6(6) . . ?
C15 C14 C13 116.3(7) . . ?
C16 C15 C14 123.4(8) . . ?
C15 C16 C17 118.8(7) . . ?
C18 C17 C16 120.5(7) . . ?
C17 C18 C13 119.7(8) . . ?
C20 C19 C2 122.3(7) . . ?
C20 C19 C24 117.1(7) . . ?
C24 C19 C2 120.6(6) . . ?
C21 C20 C19 121.1(8) . . ?
C22 C21 C20 120.5(7) . . ?
C21 C22 C23 118.2(8) . . ?
C24 C23 C22 121.3(8) . . ?
C23 C24 C19 121.7(7) . . ?
C26 C25 N1 119.3(7) . . ?
C26 C25 C30 122.2(7) . . ?
C30 C25 N1 118.5(6) . . ?
C25 C26 C31 121.5(7) . . ?
C27 C26 C25 117.6(7) . . ?
C27 C26 C31 120.8(7) . . ?
C26 C27 C28 122.8(7) . . ?
C27 C28 C32 120.9(8) . . ?
C29 C28 C27 117.4(7) . . ?
C29 C28 C32 121.6(8) . . ?
C30 C29 C28 122.6(8) . . ?
C25 C30 C33 122.4(7) . . ?
C29 C30 C25 117.3(7) . . ?
C29 C30 C33 120.3(7) . . ?
O1 C34 Rh1 178.1(8) . . ?
O2 C35 Rh1 171.1(8) . . ?
C49 Rh2 C36 78.0(3) . . ?
C69 Rh2 C36 170.1(3) . . ?
C69 Rh2 C49 92.4(3) . . ?
C69 Rh2 C70 92.1(4) . . ?
C70 Rh2 C36 97.7(3) . . ?
C70 Rh2 C49 170.8(3) . . ?
C38 Fe2 C39 41.6(3) . . ?
C38 Fe2 C40 69.5(3) . . ?
C38 Fe2 C41 70.4(3) . . ?
C38 Fe2 C42 42.1(3) . . ?
C38 Fe2 C44 106.1(3) . . ?
C38 Fe2 C45 143.9(4) . . ?
C38 Fe2 C46 162.0(4) . . ?
C38 Fe2 C47 121.8(3) . . ?
C39 Fe2 C40 40.5(3) . . ?
C39 Fe2 C41 68.4(3) . . ?
C39 Fe2 C45 118.7(4) . . ?
C39 Fe2 C46 155.3(4) . . ?
C40 Fe2 C41 39.8(3) . . ?
C40 Fe2 C45 117.1(4) . . ?
C40 Fe2 C46 127.2(4) . . ?
C41 Fe2 C46 116.8(4) . . ?
C42 Fe2 C39 69.3(3) . . ?
C42 Fe2 C40 68.4(4) . . ?
C42 Fe2 C41 41.5(3) . . ?
C42 Fe2 C44 140.2(3) . . ?
C42 Fe2 C45 172.0(4) . . ?
C42 Fe2 C46 131.9(4) . . ?
C42 Fe2 C47 104.1(3) . . ?
C43 Fe2 C38 95.6(3) . . ?
C43 Fe2 C39 121.9(3) . . ?
C43 Fe2 C40 162.4(3) . . ?
C43 Fe2 C41 145.2(4) . . ?
C43 Fe2 C42 107.2(3) . . ?
C43 Fe2 C44 41.8(3) . . ?
C43 Fe2 C45 69.3(4) . . ?
C43 Fe2 C46 69.0(4) . . ?
C43 Fe2 C47 41.6(3) . . ?
C44 Fe2 C39 103.5(3) . . ?
C44 Fe2 C40 131.6(4) . . ?
C44 Fe2 C41 171.2(3) . . ?
C44 Fe2 C45 41.1(4) . . ?
C44 Fe2 C46 69.0(4) . . ?
C44 Fe2 C47 69.7(3) . . ?
C45 Fe2 C41 139.1(4) . . ?
C45 Fe2 C46 40.4(4) . . ?
C47 Fe2 C39 161.1(3) . . ?
C47 Fe2 C40 155.1(3) . . ?
C47 Fe2 C41 119.1(3) . . ?
C47 Fe2 C45 68.4(4) . . ?
C47 Fe2 C46 40.3(3) . . ?
C36 N2 C43 130.0(6) . . ?
C36 N2 C60 118.0(6) . . ?
C43 N2 C60 112.0(6) . . ?
N2 C36 Rh2 125.1(6) . . ?
N2 C36 C37 121.1(7) . . ?
C37 C36 Rh2 113.7(5) . . ?
C38 C37 C36 119.9(6) . . ?
C38 C37 C48 109.2(6) . . ?
C38 C37 C54 108.4(7) . . ?
C48 C37 C36 101.9(6) . . ?
C48 C37 C54 109.7(6) . . ?
C54 C37 C36 107.2(6) . . ?
C37 C38 Fe2 122.8(5) . . ?
C39 C38 Fe2 71.4(4) . . ?
C39 C38 C37 127.1(7) . . ?
C39 C38 C42 107.1(7) . . ?
C42 C38 Fe2 70.2(4) . . ?
C42 C38 C37 125.7(7) . . ?
C38 C39 Fe2 67.0(4) . . ?
C40 C39 Fe2 70.1(5) . . ?
C40 C39 C38 107.8(8) . . ?
C39 C40 Fe2 69.5(5) . . ?
C41 C40 Fe2 71.1(5) . . ?
C41 C40 C39 110.3(8) . . ?
C40 C41 Fe2 69.1(5) . . ?
C40 C41 C42 106.4(8) . . ?
C42 C41 Fe2 67.1(4) . . ?
C38 C42 Fe2 67.7(4) . . ?
C38 C42 C41 108.3(8) . . ?
C41 C42 Fe2 71.4(5) . . ?
N2 C43 Fe2 123.2(5) . . ?
C44 C43 Fe2 71.8(5) . . ?
C44 C43 N2 125.4(8) . . ?
C47 C43 Fe2 72.3(5) . . ?
C47 C43 N2 124.8(8) . . ?
C47 C43 C44 109.8(8) . . ?
C43 C44 Fe2 66.4(4) . . ?
C43 C44 C45 106.2(8) . . ?
C45 C44 Fe2 70.7(5) . . ?
C44 C45 Fe2 68.2(5) . . ?
C44 C45 C46 108.8(8) . . ?
C46 C45 Fe2 70.9(5) . . ?
C45 C46 Fe2 68.6(5) . . ?
C47 C46 Fe2 67.9(5) . . ?
C47 C46 C45 107.4(8) . . ?
C43 C47 Fe2 66.1(5) . . ?
C43 C47 C46 107.7(8) . . ?
C46 C47 Fe2 71.9(5) . . ?
C49 C48 C37 117.8(7) . . ?
C49 C48 C53 121.5(7) . . ?
C53 C48 C37 120.7(8) . . ?
C48 C49 Rh2 115.1(5) . . ?
C48 C49 C50 116.0(7) . . ?
C50 C49 Rh2 128.6(6) . . ?
C51 C50 C49 123.1(8) . . ?
C50 C51 C52 119.8(7) . . ?
C51 C52 C53 119.9(8) . . ?
C52 C53 C48 119.5(8) . . ?
C55 C54 C37 122.1(7) . . ?
C55 C54 C59 117.8(8) . . ?
C59 C54 C37 120.1(7) . . ?
C56 C55 C54 121.3(8) . . ?
C57 C56 C55 119.7(8) . . ?
C58 C57 C56 119.8(8) . . ?
C57 C58 C59 120.7(8) . . ?
C58 C59 C54 120.8(7) . . ?
C61 C60 N2 117.6(7) . . ?
C61 C60 C65 123.8(7) . . ?
C65 C60 N2 118.2(7) . . ?
C60 C61 C62 117.0(7) . . ?
C60 C61 C66 123.7(7) . . ?
C62 C61 C66 119.3(7) . . ?
C63 C62 C61 122.3(8) . . ?
C62 C63 C67 120.7(8) . . ?
C64 C63 C62 117.3(8) . . ?
C64 C63 C67 122.0(8) . . ?
C63 C64 C65 122.9(7) . . ?
C60 C65 C64 116.5(8) . . ?
C60 C65 C68 124.5(7) . . ?
C64 C65 C68 119.0(7) . . ?
O3 C69 Rh2 179.2(8) . . ?
O4 C70 Rh2 172.4(7) . . ?

loop_
_geom_bond_atom_site_label_1
_geom_bond_atom_site_label_2
_geom_bond_distance
_geom_bond_site_symmetry_2
_geom_bond_publ_flag
Rh1 C1 2.056(7) . ?
Rh1 C14 2.045(8) . ?
Rh1 C34 1.885(8) . ?
Rh1 C35 1.915(9) . ?
Fe1 C3 1.992(7) . ?
Fe1 C4 2.023(8) . ?
Fe1 C5 2.047(8) . ?
Fe1 C6 2.062(8) . ?
Fe1 C7 2.020(8) . ?
Fe1 C8 1.946(7) . ?
Fe1 C9 2.019(8) . ?
Fe1 C10 2.058(8) . ?
Fe1 C11 2.076(8) . ?
Fe1 C12 2.032(8) . ?
O1 C34 1.154(10) . ?
O2 C35 1.135(10) . ?
N1 C1 1.306(9) . ?
N1 C8 1.436(9) . ?
N1 C25 1.473(9) . ?
C1 C2 1.568(10) . ?
C2 C3 1.511(10) . ?
C2 C13 1.547(9) . ?
C2 C19 1.561(11) . ?
C3 C4 1.442(11) . ?
C3 C7 1.424(10) . ?
C4 C5 1.433(11) . ?
C5 C6 1.444(12) . ?
C6 C7 1.426(11) . ?
C8 C9 1.424(10) . ?
C8 C12 1.442(11) . ?
C9 C10 1.430(11) . ?
C10 C11 1.393(13) . ?
C11 C12 1.430(11) . ?
C13 C14 1.412(11) . ?
C13 C18 1.407(10) . ?
C14 C15 1.401(10) . ?
C15 C16 1.388(11) . ?
C16 C17 1.389(13) . ?
C17 C18 1.388(10) . ?
C19 C20 1.400(10) . ?
C19 C24 1.400(11) . ?
C20 C21 1.387(12) . ?
C21 C22 1.387(11) . ?
C22 C23 1.396(11) . ?
C23 C24 1.353(12) . ?
C25 C26 1.401(10) . ?
C25 C30 1.412(11) . ?
C26 C27 1.381(11) . ?
C26 C31 1.506(11) . ?
C27 C28 1.404(12) . ?
C28 C29 1.396(11) . ?
C28 C32 1.509(11) . ?
C29 C30 1.390(11) . ?
C30 C33 1.515(10) . ?
Rh2 C36 2.051(8) . ?
Rh2 C49 2.041(8) . ?
Rh2 C69 1.877(9) . ?
Rh2 C70 1.924(8) . ?
Fe2 C38 1.977(8) . ?
Fe2 C39 2.035(8) . ?
Fe2 C40 2.043(8) . ?
Fe2 C41 2.069(8) . ?
Fe2 C42 2.011(8) . ?
Fe2 C43 1.951(8) . ?
Fe2 C44 2.022(8) . ?
Fe2 C45 2.055(8) . ?
Fe2 C46 2.086(8) . ?
Fe2 C47 2.033(8) . ?
O3 C69 1.133(10) . ?
O4 C70 1.120(9) . ?
N2 C36 1.332(10) . ?
N2 C43 1.445(10) . ?
N2 C60 1.479(9) . ?
C36 C37 1.563(10) . ?
C37 C38 1.535(11) . ?
C37 C48 1.541(10) . ?
C37 C54 1.554(11) . ?
C38 C39 1.426(12) . ?
C38 C42 1.432(11) . ?
C39 C40 1.411(12) . ?
C40 C41 1.400(12) . ?
C41 C42 1.446(12) . ?
C43 C44 1.418(12) . ?
C43 C47 1.415(12) . ?
C44 C45 1.431(12) . ?
C45 C46 1.432(14) . ?
C46 C47 1.419(13) . ?
C48 C49 1.409(12) . ?
C48 C53 1.412(11) . ?
C49 C50 1.415(10) . ?
C50 C51 1.377(11) . ?
C51 C52 1.386(13) . ?
C52 C53 1.398(11) . ?
C54 C55 1.395(11) . ?
C54 C59 1.397(11) . ?
C55 C56 1.390(12) . ?
C56 C57 1.390(11) . ?
C57 C58 1.370(11) . ?
C58 C59 1.390(11) . ?
C60 C61 1.380(11) . ?
C60 C65 1.384(11) . ?
C61 C62 1.398(11) . ?
C61 C66 1.504(10) . ?
C62 C63 1.397(11) . ?
C63 C64 1.384(12) . ?
C63 C67 1.503(12) . ?
C64 C65 1.400(12) . ?
C65 C68 1.512(11) . ?
